data_7043863
loop_
_publ_author_name
'Murrie, Mark'
'Heras Ojea, Maria Jose'
'Hay, Moya'
'Cioncoloni, Giacomo'
'Craig, Gavin A.'
'Wilson, Claire'
'Shiga, Takuya'
'Oshio, Hiroki'
'Symes, Mark D.'

_publ_section_title
;
 Ligand-directed synthesis of {MnIII5} twisted bow-ties
;
_journal_name_full 'Dalton Trans.'
_journal_paper_doi 10.1039/C7DT02430D
_journal_year 2017
_chemical_formula_moiety (HNEt3)[Mn(III)5(mu3-O)2(CH3COO)4(L1)4].4CH3CN.4H2O
_chemical_formula_sum 'C62 H84 Mn5 N25 O22'
_chemical_formula_weight 1806.24
_space_group_crystal_system monoclinic
_space_group_IT_number 14
_space_group_name_Hall '-P 2yn'
_space_group_name_H-M_alt 'P 1 21/n 1'
_symmetry_space_group_name_Hall '-P 2yn'
_symmetry_space_group_name_H-M 'P 1 21/n 1'
_atom_sites_solution_hydrogens mixed
_atom_sites_solution_primary direct
_audit_creation_date 2016-11-21
_audit_creation_method
;
Olex2 1.2
(compiled 2016.11.07 svn.r3352 for OlexSys, GUI svn.r5261)
;
_audit_update_record
;
2016-11-28 deposited with the CCDC.
2017-07-24 downloaded from the CCDC.
;
_cell_angle_alpha 90
_cell_angle_beta 95.658(3)
_cell_angle_gamma 90
_cell_formula_units_Z 4
_cell_length_a 12.1753(12)
_cell_length_b 23.756(3)
_cell_length_c 26.951(3)
_cell_measurement_reflns_used 9940
_cell_measurement_temperature 100
_cell_measurement_theta_max 25.05
_cell_measurement_theta_min 2.40
_cell_volume 7757.2(15)
_computing_cell_refinement 'SAINT v8.34A (Bruker, 2013)'
_computing_data_reduction 'SAINT v8.34A (Bruker, 2013)'
_computing_molecular_graphics 'Olex2 (Dolomanov et al., 2009)'
_computing_publication_material 'Olex2 (Dolomanov et al., 2009)'
_computing_structure_refinement 'ShelXL (Sheldrick, 2015)'
_computing_structure_solution 'ShelXT (Sheldrick, 2015)'
_diffrn_ambient_temperature 100
_diffrn_measured_fraction_theta_full 0.998
_diffrn_measured_fraction_theta_max 0.998
_diffrn_measurement_device_type 'Bruker APEX-II CCD'
_diffrn_measurement_method '\f and \w scans'
_diffrn_radiation_type MoK\a
_diffrn_radiation_wavelength 0.71073
_diffrn_reflns_av_R_equivalents 0.0353
_diffrn_reflns_av_unetI/netI 0.0217
_diffrn_reflns_Laue_measured_fraction_full 0.998
_diffrn_reflns_Laue_measured_fraction_max 0.998
_diffrn_reflns_limit_h_max 14
_diffrn_reflns_limit_h_min -14
_diffrn_reflns_limit_k_max 28
_diffrn_reflns_limit_k_min -28
_diffrn_reflns_limit_l_max 32
_diffrn_reflns_limit_l_min -32
_diffrn_reflns_number 117295
_diffrn_reflns_point_group_measured_fraction_full 0.998
_diffrn_reflns_point_group_measured_fraction_max 0.998
_diffrn_reflns_theta_full 25.061
_diffrn_reflns_theta_max 25.061
_diffrn_reflns_theta_min 1.519
_diffrn_standards_number 0
_exptl_absorpt_coefficient_mu 0.880
_exptl_absorpt_correction_T_max 0.7452
_exptl_absorpt_correction_T_min 0.6748
_exptl_absorpt_correction_type multi-scan
_exptl_absorpt_process_details
;
SADABS-2014/5 (Bruker,2014/5) was used for absorption correction.
wR2(int) was 0.0486 before and 0.0427 after correction.
The Ratio of minimum to maximum transmission is 0.9055.
The \l/2 correction factor is 0.00150.
;
_exptl_crystal_colour 'clear brownish black'
_exptl_crystal_colour_lustre clear
_exptl_crystal_colour_modifier brownish
_exptl_crystal_colour_primary black
_exptl_crystal_density_diffrn 1.547
_exptl_crystal_description block
_exptl_crystal_F_000 3728
_exptl_crystal_size_max 0.5
_exptl_crystal_size_mid 0.35
_exptl_crystal_size_min 0.25
_refine_diff_density_max 0.811
_refine_diff_density_min -0.590
_refine_diff_density_rms 0.080
_refine_ls_extinction_method none
_refine_ls_goodness_of_fit_ref 1.085
_refine_ls_hydrogen_treatment mixed
_refine_ls_matrix_type full
_refine_ls_number_parameters 1071
_refine_ls_number_reflns 13738
_refine_ls_number_restraints 1097
_refine_ls_restrained_S_all 1.046
_refine_ls_R_factor_all 0.0496
_refine_ls_R_factor_gt 0.0381
_refine_ls_shift/su_max 0.001
_refine_ls_shift/su_mean 0.000
_refine_ls_structure_factor_coef Fsqd
_refine_ls_weighting_details 'w=1/[\s^2^(Fo^2^)+(0.0400P)^2^+17.4740P] where P=(Fo^2^+2Fc^2^)/3'
_refine_ls_weighting_scheme calc
_refine_ls_wR_factor_gt 0.0939
_refine_ls_wR_factor_ref 0.1018
_reflns_Friedel_coverage 0.000
_reflns_number_gt 11600
_reflns_number_total 13738
_reflns_threshold_expression 'I > 2\s(I)'
_cod_data_source_file c7dt02430d2.cif
_cod_data_source_block Mn5L1
_cod_original_cell_volume 7757.0(14)
_cod_database_code 7043863
_shelx_space_group_comment
;
The symmetry employed for this shelxl refinement is uniquely defined
by the following loop, which should always be used as a source of
symmetry information in preference to the above space-group names.
They are only intended as comments.
;
_olex2_refinement_description
;
1. Fixed Uiso
 At 1.2 times of:
  All C(H) groups, All C(H,H) groups, All N(H) groups, All N(H,H) groups
 At 1.5 times of:
  All C(H,H,H) groups
2. Restrained distances
 N4A-H4AA = N4A-H4AB = N4C-H4CA = N4C-H4CB = N4B-H4BB = N4B-H4BA = N4D-H4DB =
 N4D-H4DA
 0.86 with sigma of 0.02
 O1S-H1SH = O1S-H1SG
 0.85 with sigma of 0.02
 N5SA-C5SC = N5SB-C5SD
 2.67 with sigma of 0.02
 C5SD-C5SB \\sim C5SA_$1-C5SC_$1
 with sigma of 0.02
 N5SB-C5SB \\sim N5SA_$1-C5SA_$1
 with sigma of 0.02
3. Rigid body (RIGU) restrains
 All non-hydrogen atoms
 with sigma for 1-2 distances of 0.004 and sigma for 1-3 distances of 0.004
4. Others
 Sof(N5SA)=Sof(C5SA)=Sof(C5SC)=1-FVAR(1)
 Sof(N5SB)=Sof(C5SB)=Sof(C5SD)=FVAR(1)
 Sof(O5S)=1-FVAR(2)
 Sof(O4S)=FVAR(2)
5.a Ternary CH refined with riding coordinates:
 N1S(H1S)
5.b Secondary CH2 refined with riding coordinates:
 C1SA(H1SA,H1SB), C1SB(H1SC,H1SD), C1SC(H1SE,H1SF)
5.c Aromatic/amide H refined with riding coordinates:
 C3A(H3A), C7A(H7A), C8A(H8AA), C9A(H9A), C3B(H3B), C7B(H7B), C8B(H8BA),
 C9B(H9B), C3C(H3C), C7C(H7C), C8C(H8CA), C9C(H9C), C3D(H3D), C7D(H7D),
 C8D(H8D), C9D(H9D)
5.d Idealised Me refined as rotating group:
 C2(H2A,H2B,H2C), C4(H4A,H4B,H4C), C6(H6A,H6B,H6C), C8(H8A,H8B,H8C), C10A(H10A,
 H10B,H10C), C10B(H10D,H10E,H10F), C10C(H10G,H10H,H10I), C10D(H10J,H10K,H10L),
 C2SA(H2SA,H2SB,H2SC), C2SB(H2SD,H2SE,H2SF), C2SC(H2SG,H2SH,H2SI), C4S2(H4SA,
 H4SB,H4SC), C3S2(H3SA,H3SB,H3SC), C2S2(H2SJ,H2SK,H2SL)
;
_shelx_shelxl_version_number 2016/6
_olex2_submission_special_instructions 'No special instructions were received'

loop_
_space_group_symop_operation_xyz
'x, y, z'
'-x+1/2, y+1/2, -z+1/2'
'-x, -y, -z'
'x-1/2, -y-1/2, z-1/2'

loop_
_atom_site_label
_atom_site_type_symbol
_atom_site_fract_x
_atom_site_fract_y
_atom_site_fract_z
_atom_site_U_iso_or_equiv
_atom_site_adp_type
_atom_site_occupancy
_atom_site_site_symmetry_order
_atom_site_calc_flag
_atom_site_refinement_flags_posn
_atom_site_refinement_flags_adp
_atom_site_refinement_flags_occupancy
_atom_site_disorder_assembly
_atom_site_disorder_group
Mn1 Mn 0.26667(3) 0.31371(2) 0.72026(2) 0.00936(10) Uani 1 1 d . U . . .
Mn2 Mn 0.09860(3) 0.27972(2) 0.62369(2) 0.01124(10) Uani 1 1 d . U . . .
Mn3 Mn 0.30160(3) 0.36893(2) 0.61237(2) 0.01150(10) Uani 1 1 d . U . . .
Mn4 Mn 0.40672(3) 0.24749(2) 0.81070(2) 0.01050(10) Uani 1 1 d . U . . .
Mn5 Mn 0.25613(3) 0.35739(2) 0.83443(2) 0.01140(10) Uani 1 1 d . U . . .
O1 O 0.22281(15) 0.32065(8) 0.65186(7) 0.0114(4) Uani 1 1 d . U . . .
O2 O 0.30958(15) 0.30657(8) 0.78853(7) 0.0111(4) Uani 1 1 d . U . . .
O3 O 0.15999(16) 0.26587(8) 0.56012(7) 0.0165(4) Uani 1 1 d . U . . .
O4 O 0.33164(16) 0.29972(9) 0.56140(7) 0.0187(4) Uani 1 1 d . U . . .
O5 O 0.01653(16) 0.35902(8) 0.60024(7) 0.0164(4) Uani 1 1 d . U . . .
O6 O 0.16756(16) 0.39601(8) 0.57223(7) 0.0158(4) Uani 1 1 d . U . . .
O7 O 0.48930(16) 0.29198(8) 0.86392(7) 0.0152(4) Uani 1 1 d . U . . .
O8 O 0.42657(16) 0.38015(8) 0.86251(7) 0.0176(4) Uani 1 1 d . U . . .
O9 O 0.28733(16) 0.21553(8) 0.85823(7) 0.0161(4) Uani 1 1 d . U . . .
O10 O 0.23785(16) 0.30027(8) 0.88516(7) 0.0154(4) Uani 1 1 d . U . . .
C1 C 0.2560(2) 0.26781(12) 0.54488(10) 0.0159(6) Uani 1 1 d . U . . .
C2 C 0.2734(3) 0.22703(14) 0.50330(12) 0.0266(7) Uani 1 1 d . U . . .
H2A H 0.347252 0.232493 0.492587 0.040 Uiso 1 1 calc GR . . . .
H2B H 0.217798 0.233803 0.475086 0.040 Uiso 1 1 calc GR . . . .
H2C H 0.266362 0.188367 0.515266 0.040 Uiso 1 1 calc GR . . . .
C3 C 0.0662(2) 0.39740(12) 0.57951(10) 0.0158(6) Uani 1 1 d . U . . .
C4 C 0.0029(3) 0.44958(14) 0.56225(13) 0.0278(7) Uani 1 1 d . U . . .
H4A H -0.014676 0.471409 0.591292 0.042 Uiso 1 1 calc GR . . . .
H4B H -0.065654 0.438723 0.542430 0.042 Uiso 1 1 calc GR . . . .
H4C H 0.047905 0.472517 0.541797 0.042 Uiso 1 1 calc GR . . . .
C5 C 0.5014(2) 0.34450(12) 0.87120(10) 0.0160(6) Uani 1 1 d . U . . .
C6 C 0.6150(3) 0.36378(15) 0.89170(14) 0.0293(8) Uani 1 1 d . U . . .
H6A H 0.652756 0.333167 0.910853 0.044 Uiso 1 1 calc GR . . . .
H6B H 0.608358 0.396398 0.913477 0.044 Uiso 1 1 calc GR . . . .
H6C H 0.657502 0.374319 0.864100 0.044 Uiso 1 1 calc GR . . . .
C7 C 0.2314(2) 0.24632(12) 0.88301(10) 0.0142(6) Uani 1 1 d . U . . .
C8 C 0.1487(2) 0.21986(13) 0.91413(12) 0.0214(7) Uani 1 1 d . U . . .
H8A H 0.182955 0.214165 0.948223 0.032 Uiso 1 1 calc GR . . . .
H8B H 0.124912 0.183490 0.899660 0.032 Uiso 1 1 calc GR . . . .
H8C H 0.084676 0.244736 0.914729 0.032 Uiso 1 1 calc GR . . . .
O5A O 0.20664(16) 0.41100(8) 0.87840(7) 0.0163(4) Uani 1 1 d . U . . .
O6A O 0.23200(18) 0.46086(9) 0.96421(8) 0.0240(5) Uani 1 1 d . U . . .
N1A N 0.09812(19) 0.31010(10) 0.73012(8) 0.0126(5) Uani 1 1 d . U . . .
N2A N 0.03112(19) 0.28777(10) 0.68985(8) 0.0134(5) Uani 1 1 d . U . . .
N3A N -0.0741(2) 0.30256(11) 0.75266(9) 0.0175(5) Uani 1 1 d . U . . .
N4A N -0.1593(2) 0.26169(12) 0.67781(10) 0.0219(6) Uani 1 1 d D U . . .
H4AA H -0.219(2) 0.2790(14) 0.6825(13) 0.026 Uiso 1 1 d DR . . . .
H4AB H -0.151(3) 0.2560(15) 0.6469(8) 0.026 Uiso 1 1 d DR . . . .
N5A N 0.07271(19) 0.34100(10) 0.81154(8) 0.0142(5) Uani 1 1 d . U . . .
C1A C 0.0316(2) 0.31788(12) 0.76558(10) 0.0130(6) Uani 1 1 d . U . . .
C2A C -0.0700(2) 0.28410(12) 0.70571(10) 0.0154(6) Uani 1 1 d . U . . .
C3A C 0.0022(2) 0.34977(12) 0.84351(11) 0.0174(6) Uani 1 1 d . U . . .
H3A H -0.071974 0.338732 0.834175 0.021 Uiso 1 1 calc R . . . .
C4A C 0.0262(2) 0.37499(12) 0.89237(11) 0.0181(6) Uani 1 1 d . U . . .
C5A C 0.1250(2) 0.40432(12) 0.90701(10) 0.0159(6) Uani 1 1 d . U . . .
C6A C 0.1360(2) 0.43162(13) 0.95434(11) 0.0195(6) Uani 1 1 d . U . . .
C7A C 0.0531(3) 0.42722(14) 0.98561(11) 0.0254(7) Uani 1 1 d . U . . .
H7A H 0.061607 0.444934 1.017357 0.030 Uiso 1 1 calc R . . . .
C8A C -0.0433(3) 0.39696(15) 0.97105(12) 0.0275(7) Uani 1 1 d . U . . .
H8AA H -0.099318 0.393825 0.993069 0.033 Uiso 1 1 calc R . . . .
C9A C -0.0571(3) 0.37185(14) 0.92511(11) 0.0231(7) Uani 1 1 d . U . . .
H9A H -0.123500 0.352105 0.915184 0.028 Uiso 1 1 calc R . . . .
C10A C 0.2512(3) 0.48680(16) 1.01221(13) 0.0342(8) Uani 1 1 d . U . . .
H10A H 0.323044 0.505729 1.015061 0.051 Uiso 1 1 calc GR . . . .
H10B H 0.250657 0.457973 1.038201 0.051 Uiso 1 1 calc GR . . . .
H10C H 0.192990 0.514444 1.016238 0.051 Uiso 1 1 calc GR . . . .
O5B O 0.50087(15) 0.18756(8) 0.82974(7) 0.0144(4) Uani 1 1 d . U . . .
O6B O 0.56736(17) 0.12913(9) 0.90792(8) 0.0199(4) Uani 1 1 d . U . . .
N1B N 0.42895(19) 0.31862(10) 0.70110(8) 0.0123(5) Uani 1 1 d . U . . .
N2B N 0.44096(19) 0.34627(10) 0.65630(8) 0.0135(5) Uani 1 1 d . U . . .
N3B N 0.6089(2) 0.31736(11) 0.68854(9) 0.0178(5) Uani 1 1 d . U . . .
N4B N 0.5946(2) 0.36844(13) 0.61179(10) 0.0251(6) Uani 1 1 d D U . . .
H4BA H 0.655(2) 0.3533(14) 0.6041(13) 0.030 Uiso 1 1 d DR . . . .
H4BB H 0.549(2) 0.3783(15) 0.5864(10) 0.030 Uiso 1 1 d DR . . . .
N5B N 0.54658(19) 0.27305(10) 0.76317(8) 0.0137(5) Uani 1 1 d . U . . .
C1B C 0.5304(2) 0.30330(12) 0.71848(10) 0.0134(6) Uani 1 1 d . U . . .
C2B C 0.5496(2) 0.34431(13) 0.65080(11) 0.0167(6) Uani 1 1 d . U . . .
C3B C 0.6480(2) 0.26311(12) 0.78097(10) 0.0155(6) Uani 1 1 d . U . . .
H3B H 0.705194 0.279226 0.764002 0.019 Uiso 1 1 calc R . . . .
C4B C 0.6800(2) 0.22949(12) 0.82446(10) 0.0150(6) Uani 1 1 d . U . . .
C5B C 0.6060(2) 0.19391(12) 0.84693(10) 0.0137(6) Uani 1 1 d . U . . .
C6B C 0.6456(2) 0.16190(12) 0.88915(10) 0.0162(6) Uani 1 1 d . U . . .
C7B C 0.7543(2) 0.16607(13) 0.90874(11) 0.0196(6) Uani 1 1 d . U . . .
H7B H 0.779344 0.145436 0.937867 0.023 Uiso 1 1 calc R . . . .
C8B C 0.8281(2) 0.20062(13) 0.88590(11) 0.0217(7) Uani 1 1 d . U . . .
H8BA H 0.903198 0.202815 0.899230 0.026 Uiso 1 1 calc R . . . .
C9B C 0.7919(2) 0.23120(13) 0.84432(11) 0.0193(6) Uani 1 1 d . U . . .
H9B H 0.842652 0.253869 0.828642 0.023 Uiso 1 1 calc R . . . .
C10B C 0.6036(3) 0.09369(14) 0.94870(12) 0.0265(7) Uani 1 1 d . U . . .
H10D H 0.658225 0.066900 0.938383 0.040 Uiso 1 1 calc GR . . . .
H10E H 0.540495 0.073053 0.959508 0.040 Uiso 1 1 calc GR . . . .
H10F H 0.637247 0.116652 0.976357 0.040 Uiso 1 1 calc GR . . . .
O5C O -0.02778(16) 0.24298(8) 0.59405(7) 0.0154(4) Uani 1 1 d . U . . .
O6C O -0.14099(17) 0.24916(9) 0.50188(8) 0.0211(5) Uani 1 1 d . U . . .
N1C N 0.26871(18) 0.22251(10) 0.71667(8) 0.0122(5) Uani 1 1 d . U . . .
N2C N 0.33437(19) 0.19787(10) 0.75563(8) 0.0131(5) Uani 1 1 d . U . . .
N3C N 0.2584(2) 0.12881(10) 0.70717(9) 0.0167(5) Uani 1 1 d . U . . .
N4C N 0.3791(2) 0.10297(11) 0.77825(10) 0.0270(6) Uani 1 1 d D U . . .
H4CA H 0.352(3) 0.0697(10) 0.7763(14) 0.032 Uiso 1 1 d DR . . . .
H4CB H 0.418(3) 0.1159(15) 0.8043(10) 0.032 Uiso 1 1 d DR . . . .
N5C N 0.15454(19) 0.19051(10) 0.64679(8) 0.0138(5) Uani 1 1 d . U . . .
C1C C 0.2267(2) 0.18009(12) 0.68931(10) 0.0128(6) Uani 1 1 d . U . . .
C2C C 0.3254(2) 0.14187(12) 0.74841(10) 0.0159(6) Uani 1 1 d . U . . .
C3C C 0.1203(2) 0.14770(12) 0.61995(10) 0.0170(6) Uani 1 1 d . U . . .
H3C H 0.148127 0.111657 0.629933 0.020 Uiso 1 1 calc R . . . .
C4C C 0.0427(2) 0.15075(12) 0.57583(10) 0.0171(6) Uani 1 1 d . U . . .
C5C C -0.0218(2) 0.19924(12) 0.56331(10) 0.0154(6) Uani 1 1 d . U . . .
C6C C -0.0846(2) 0.20005(13) 0.51661(11) 0.0189(6) Uani 1 1 d . U . . .
C7C C -0.0927(3) 0.15343(13) 0.48594(11) 0.0218(7) Uani 1 1 d . U . . .
H7C H -0.138403 0.154603 0.455280 0.026 Uiso 1 1 calc R . . . .
C8C C -0.0339(3) 0.10458(14) 0.49982(11) 0.0244(7) Uani 1 1 d . U . . .
H8CA H -0.040547 0.072174 0.479078 0.029 Uiso 1 1 calc R . . . .
C9C C 0.0340(3) 0.10377(13) 0.54404(11) 0.0228(7) Uani 1 1 d . U . . .
H9C H 0.075549 0.070857 0.553092 0.027 Uiso 1 1 calc R . . . .
C10C C -0.0718(3) 0.28700(14) 0.47614(12) 0.0241(7) Uani 1 1 d . U . . .
H10G H -0.048594 0.268185 0.446534 0.036 Uiso 1 1 calc GR . . . .
H10H H -0.006481 0.297264 0.498516 0.036 Uiso 1 1 calc GR . . . .
H10I H -0.113577 0.321050 0.466027 0.036 Uiso 1 1 calc GR . . . .
O5D O 0.38084(16) 0.41556(8) 0.57175(7) 0.0164(4) Uani 1 1 d . U . . .
O6D O 0.40159(17) 0.43684(9) 0.47696(7) 0.0225(5) Uani 1 1 d . U . . .
N1D N 0.26914(19) 0.40313(10) 0.73355(8) 0.0129(5) Uani 1 1 d . U . . .
N2D N 0.2566(2) 0.41902(10) 0.78251(8) 0.0151(5) Uani 1 1 d . U . . .
N3D N 0.2545(2) 0.49708(10) 0.73597(9) 0.0230(6) Uani 1 1 d . U . . .
N4D N 0.2418(4) 0.50782(13) 0.82291(12) 0.0463(10) Uani 1 1 d D U . . .
H4DA H 0.233(4) 0.5428(9) 0.8157(16) 0.056 Uiso 1 1 d DR . . . .
H4DB H 0.221(4) 0.4903(17) 0.8480(12) 0.056 Uiso 1 1 d DR . . . .
N5D N 0.28198(19) 0.44973(10) 0.65732(9) 0.0151(5) Uani 1 1 d . U . . .
C1D C 0.2669(2) 0.45050(12) 0.70803(10) 0.0148(6) Uani 1 1 d . U . . .
C2D C 0.2483(3) 0.47535(13) 0.78162(11) 0.0217(7) Uani 1 1 d . U . . .
C3D C 0.2790(2) 0.49775(12) 0.63473(11) 0.0176(6) Uani 1 1 d . U . . .
H3D H 0.263044 0.530034 0.653544 0.021 Uiso 1 1 calc R . . . .
C4D C 0.2980(2) 0.50637(12) 0.58337(11) 0.0180(6) Uani 1 1 d . U . . .
C5D C 0.3444(2) 0.46507(12) 0.55417(11) 0.0168(6) Uani 1 1 d . U . . .
C6D C 0.3572(2) 0.47881(13) 0.50360(11) 0.0186(6) Uani 1 1 d . U . . .
C7D C 0.3268(3) 0.53110(14) 0.48462(11) 0.0240(7) Uani 1 1 d . U . . .
H7D H 0.334883 0.539206 0.450654 0.029 Uiso 1 1 calc R . . . .
C8D C 0.2845(3) 0.57217(14) 0.51421(12) 0.0260(7) Uani 1 1 d . U . . .
H8D H 0.265734 0.608289 0.500814 0.031 Uiso 1 1 calc R . . . .
C9D C 0.2701(3) 0.56001(13) 0.56312(12) 0.0229(7) Uani 1 1 d . U . . .
H9D H 0.241048 0.587914 0.583447 0.027 Uiso 1 1 calc R . . . .
C10D C 0.4185(3) 0.44924(15) 0.42601(11) 0.0286(8) Uani 1 1 d . U . . .
H10J H 0.347088 0.456377 0.406935 0.043 Uiso 1 1 calc GR . . . .
H10K H 0.454441 0.417130 0.411489 0.043 Uiso 1 1 calc GR . . . .
H10L H 0.465393 0.482643 0.424905 0.043 Uiso 1 1 calc GR . . . .
N1S N 0.5883(3) 0.58329(15) 0.75189(13) 0.0442(8) Uani 1 1 d . U . . .
H1S H 0.612111 0.566638 0.785308 0.053 Uiso 1 1 calc R . . . .
C1SA C 0.5175(4) 0.5392(2) 0.7228(2) 0.0685(14) Uani 1 1 d . U . . .
H1SA H 0.517190 0.546662 0.686626 0.082 Uiso 1 1 calc R . . . .
H1SB H 0.440553 0.542152 0.731459 0.082 Uiso 1 1 calc R . . . .
C2SA C 0.5606(4) 0.4792(2) 0.7342(2) 0.0795(18) Uani 1 1 d . U . . .
H2SA H 0.519839 0.452545 0.711529 0.119 Uiso 1 1 calc GR . . . .
H2SB H 0.549956 0.469526 0.768715 0.119 Uiso 1 1 calc GR . . . .
H2SC H 0.639295 0.477441 0.729518 0.119 Uiso 1 1 calc GR . . . .
C1SB C 0.5177(4) 0.6336(2) 0.76072(17) 0.0565(12) Uani 1 1 d . U . . .
H1SC H 0.564803 0.662446 0.778710 0.068 Uiso 1 1 calc R . . . .
H1SD H 0.461453 0.621979 0.782838 0.068 Uiso 1 1 calc R . . . .
C2SB C 0.4592(4) 0.6603(2) 0.71455(16) 0.0540(12) Uani 1 1 d . U . . .
H2SD H 0.416940 0.631543 0.694821 0.081 Uiso 1 1 calc GR . . . .
H2SE H 0.513795 0.677053 0.694570 0.081 Uiso 1 1 calc GR . . . .
H2SF H 0.409023 0.689639 0.724318 0.081 Uiso 1 1 calc GR . . . .
C1SC C 0.6908(4) 0.5971(2) 0.72831(19) 0.0633(13) Uani 1 1 d . U . . .
H1SE H 0.671995 0.623880 0.700665 0.076 Uiso 1 1 calc R . . . .
H1SF H 0.718769 0.562238 0.713748 0.076 Uiso 1 1 calc R . . . .
C2SC C 0.7807(4) 0.6219(2) 0.76316(18) 0.0656(14) Uani 1 1 d . U . . .
H2SG H 0.848266 0.624738 0.746338 0.098 Uiso 1 1 calc GR . . . .
H2SH H 0.794254 0.597742 0.792617 0.098 Uiso 1 1 calc GR . . . .
H2SI H 0.758630 0.659459 0.773419 0.098 Uiso 1 1 calc GR . . . .
N4S N 0.7333(3) 0.14163(17) 0.59640(13) 0.0504(9) Uani 1 1 d . U . . .
C4S1 C 0.6850(3) 0.17149(18) 0.56879(16) 0.0421(9) Uani 1 1 d . U . . .
C4S2 C 0.6239(4) 0.2086(2) 0.53360(19) 0.0570(12) Uani 1 1 d . U . . .
H4SA H 0.628057 0.247228 0.546479 0.086 Uiso 1 1 calc GR . . . .
H4SB H 0.546589 0.196637 0.528850 0.086 Uiso 1 1 calc GR . . . .
H4SC H 0.655769 0.207188 0.501613 0.086 Uiso 1 1 calc GR . . . .
N3S N 0.3885(3) 0.11017(17) 0.59208(13) 0.0542(10) Uani 1 1 d . U . . .
C3S1 C 0.4283(3) 0.14583(18) 0.61626(15) 0.0397(9) Uani 1 1 d . U . . .
C3S2 C 0.4783(4) 0.19069(19) 0.64721(17) 0.0488(11) Uani 1 1 d . U . . .
H3SA H 0.447160 0.226926 0.635503 0.073 Uiso 1 1 calc GR . . . .
H3SB H 0.558183 0.190828 0.645186 0.073 Uiso 1 1 calc GR . . . .
H3SC H 0.463233 0.184636 0.681873 0.073 Uiso 1 1 calc GR . . . .
N2S N 0.8022(4) 0.4428(2) 0.80768(19) 0.0859(15) Uani 1 1 d . U . . .
C2S1 C 0.8552(4) 0.4746(2) 0.83294(18) 0.0605(13) Uani 1 1 d . U . . .
C2S2 C 0.9203(4) 0.5128(2) 0.8653(2) 0.0647(14) Uani 1 1 d . U . . .
H2SJ H 0.980703 0.527902 0.847816 0.097 Uiso 1 1 calc GR . . . .
H2SK H 0.950785 0.492677 0.895280 0.097 Uiso 1 1 calc GR . . . .
H2SL H 0.873578 0.543814 0.874825 0.097 Uiso 1 1 calc GR . . . .
N5SA N 0.8146(10) 0.5060(5) 0.6509(4) 0.035(3) Uiso 0.324(10) 1 d D U P A 2
C5SA C 0.823(3) 0.4622(9) 0.6666(11) 0.118(11) Uiso 0.324(10) 1 d D U P A 2
C5SC C 0.8565(11) 0.4115(5) 0.6910(5) 0.046(4) Uiso 0.324(10) 1 d D U P A 2
O1S O -0.20570(19) 0.33088(10) 0.57206(9) 0.0256(5) Uiso 1 1 d D U . . .
H1SG H -0.194(3) 0.3002(11) 0.5568(14) 0.047(12) Uiso 1 1 d D . . . .
H1SH H -0.144(2) 0.3465(18) 0.5836(16) 0.061(14) Uiso 1 1 d D . . . .
N5SB N 0.8497(9) 0.5163(4) 0.6604(4) 0.094(3) Uiso 0.676(10) 1 d D U P A 1
C5SB C 0.8852(8) 0.4760(3) 0.6792(3) 0.054(3) Uani 0.676(10) 1 d D U P A 1
C5SD C 0.9578(6) 0.4369(3) 0.7075(2) 0.059(2) Uani 0.676(10) 1 d D U P A 1
O2S O 0.4997(2) 0.32733(13) 0.49900(10) 0.0456(7) Uani 1 1 d . U . . .
O4S O 0.4702(4) 0.49271(15) 0.87845(16) 0.0388(15) Uiso 0.752(14) 1 d . U P B 1
O5S O 0.4232(16) 0.4871(6) 0.8977(7) 0.068(6) Uiso 0.248(14) 1 d . U P B 2
O3S O 0.6347(3) 0.55420(15) 0.84994(13) 0.0636(9) Uiso 1 1 d . U . . .

loop_
_atom_site_aniso_label
_atom_site_aniso_U_11
_atom_site_aniso_U_22
_atom_site_aniso_U_33
_atom_site_aniso_U_23
_atom_site_aniso_U_13
_atom_site_aniso_U_12
Mn1 0.0096(2) 0.0106(2) 0.0078(2) 0.00092(15) 0.00051(15) 0.00036(16)
Mn2 0.0108(2) 0.0138(2) 0.0089(2) -0.00018(16) -0.00018(16) -0.00049(16)
Mn3 0.0114(2) 0.0134(2) 0.0098(2) 0.00301(16) 0.00118(16) 0.00043(16)
Mn4 0.0103(2) 0.0113(2) 0.0096(2) 0.00128(16) -0.00079(16) 0.00049(16)
Mn5 0.0138(2) 0.0115(2) 0.0090(2) -0.00041(16) 0.00145(16) 0.00011(16)
O1 0.0119(9) 0.0122(9) 0.0100(9) 0.0007(7) 0.0015(7) -0.0007(7)
O2 0.0127(9) 0.0117(9) 0.0088(9) 0.0008(7) 0.0005(7) 0.0007(7)
O3 0.0170(10) 0.0208(11) 0.0118(10) -0.0002(8) 0.0009(8) 0.0002(8)
O4 0.0167(10) 0.0240(11) 0.0156(10) -0.0033(8) 0.0032(8) -0.0006(9)
O5 0.0129(10) 0.0175(10) 0.0187(10) 0.0035(8) 0.0006(8) 0.0016(8)
O6 0.0143(10) 0.0186(10) 0.0143(10) 0.0031(8) 0.0004(8) 0.0009(8)
O7 0.0157(10) 0.0171(10) 0.0123(10) -0.0011(8) -0.0012(8) -0.0010(8)
O8 0.0176(10) 0.0151(10) 0.0195(10) -0.0010(8) -0.0007(8) -0.0015(8)
O9 0.0167(10) 0.0153(10) 0.0166(10) 0.0024(8) 0.0035(8) -0.0002(8)
O10 0.0179(10) 0.0165(10) 0.0116(10) 0.0015(8) 0.0009(8) -0.0009(8)
C1 0.0177(14) 0.0176(14) 0.0124(14) 0.0024(11) 0.0014(11) 0.0041(12)
C2 0.0315(18) 0.0289(18) 0.0205(16) -0.0070(14) 0.0086(14) 0.0002(15)
C3 0.0192(14) 0.0174(14) 0.0102(13) -0.0001(11) -0.0012(11) 0.0023(12)
C4 0.0265(17) 0.0243(17) 0.0330(19) 0.0094(14) 0.0052(14) 0.0097(14)
C5 0.0159(14) 0.0201(15) 0.0117(14) 0.0001(11) 0.0006(11) -0.0025(12)
C6 0.0199(16) 0.0278(18) 0.038(2) -0.0059(15) -0.0065(14) -0.0024(14)
C7 0.0139(14) 0.0179(14) 0.0097(13) 0.0034(11) -0.0036(11) -0.0012(11)
C8 0.0190(15) 0.0235(16) 0.0224(16) 0.0027(13) 0.0053(12) -0.0039(13)
O5A 0.0207(10) 0.0155(10) 0.0132(10) -0.0015(8) 0.0046(8) -0.0007(8)
O6A 0.0275(12) 0.0277(12) 0.0168(11) -0.0090(9) 0.0015(9) -0.0016(10)
N1A 0.0135(11) 0.0144(12) 0.0095(11) 0.0003(9) -0.0018(9) -0.0014(9)
N2A 0.0135(11) 0.0155(12) 0.0111(11) -0.0003(9) -0.0002(9) -0.0010(9)
N3A 0.0150(12) 0.0242(14) 0.0132(12) 0.0007(10) 0.0015(9) -0.0014(10)
N4A 0.0135(13) 0.0380(16) 0.0142(13) -0.0048(11) 0.0016(10) -0.0039(11)
N5A 0.0173(12) 0.0145(12) 0.0108(11) 0.0002(9) 0.0012(9) 0.0010(10)
C1A 0.0142(13) 0.0142(14) 0.0106(13) 0.0012(11) 0.0007(10) 0.0001(11)
C2A 0.0132(13) 0.0191(15) 0.0136(13) 0.0018(11) 0.0004(11) -0.0008(11)
C3A 0.0177(15) 0.0176(15) 0.0169(14) 0.0022(11) 0.0022(11) 0.0004(12)
C4A 0.0207(15) 0.0188(15) 0.0152(14) -0.0003(12) 0.0034(11) 0.0036(12)
C5A 0.0205(15) 0.0155(14) 0.0120(13) 0.0028(11) 0.0031(11) 0.0045(12)
C6A 0.0214(15) 0.0197(15) 0.0172(14) -0.0002(12) 0.0008(12) 0.0034(12)
C7A 0.0325(18) 0.0300(18) 0.0138(15) -0.0053(13) 0.0038(13) 0.0042(14)
C8A 0.0275(17) 0.0360(19) 0.0208(16) -0.0020(14) 0.0107(13) 0.0018(15)
C9A 0.0219(16) 0.0277(17) 0.0202(15) 0.0001(13) 0.0047(12) -0.0005(13)
C10A 0.037(2) 0.040(2) 0.0248(18) -0.0183(16) 0.0014(15) -0.0031(17)
O5B 0.0119(9) 0.0140(10) 0.0166(10) 0.0025(8) -0.0028(8) 0.0006(8)
O6B 0.0179(10) 0.0215(11) 0.0198(11) 0.0085(9) -0.0010(8) -0.0017(9)
N1B 0.0134(11) 0.0151(12) 0.0082(11) 0.0022(9) 0.0007(9) -0.0003(9)
N2B 0.0139(11) 0.0155(12) 0.0114(11) 0.0044(9) 0.0023(9) -0.0003(9)
N3B 0.0141(12) 0.0233(13) 0.0160(12) 0.0057(10) 0.0016(10) 0.0001(10)
N4B 0.0146(13) 0.0411(17) 0.0206(14) 0.0156(12) 0.0063(11) 0.0039(12)
N5B 0.0140(12) 0.0164(12) 0.0106(11) 0.0014(9) 0.0007(9) 0.0005(10)
C1B 0.0136(13) 0.0141(14) 0.0124(13) 0.0010(11) -0.0001(10) -0.0009(11)
C2B 0.0135(14) 0.0216(15) 0.0150(14) 0.0042(12) 0.0011(11) -0.0012(12)
C3B 0.0146(14) 0.0177(15) 0.0145(14) 0.0013(11) 0.0029(11) -0.0017(11)
C4B 0.0137(13) 0.0163(14) 0.0147(14) 0.0008(11) 0.0004(11) 0.0023(11)
C5B 0.0147(13) 0.0130(14) 0.0129(13) -0.0026(11) -0.0009(11) 0.0023(11)
C6B 0.0164(14) 0.0171(14) 0.0149(14) 0.0008(11) 0.0003(11) 0.0005(12)
C7B 0.0191(15) 0.0224(16) 0.0161(15) 0.0043(12) -0.0036(12) 0.0027(12)
C8B 0.0135(14) 0.0285(17) 0.0224(16) 0.0050(13) -0.0027(12) -0.0001(12)
C9B 0.0129(14) 0.0232(16) 0.0220(15) 0.0017(12) 0.0026(12) -0.0012(12)
C10B 0.0277(17) 0.0281(18) 0.0228(17) 0.0132(14) -0.0013(14) -0.0003(14)
O5C 0.0136(10) 0.0189(10) 0.0132(10) -0.0035(8) -0.0005(8) -0.0005(8)
O6C 0.0200(11) 0.0250(11) 0.0176(11) 0.0021(9) -0.0021(9) 0.0021(9)
N1C 0.0109(11) 0.0144(11) 0.0110(11) 0.0015(9) -0.0005(9) 0.0020(9)
N2C 0.0135(12) 0.0131(11) 0.0121(11) 0.0028(9) -0.0015(9) 0.0007(9)
N3C 0.0199(13) 0.0135(12) 0.0156(12) 0.0008(9) -0.0031(10) -0.0009(10)
N4C 0.0386(17) 0.0128(13) 0.0255(15) 0.0033(11) -0.0175(13) -0.0039(12)
N5C 0.0152(12) 0.0152(12) 0.0105(11) 0.0005(9) -0.0012(9) -0.0011(10)
C1C 0.0119(13) 0.0138(13) 0.0126(13) -0.0006(11) 0.0005(10) -0.0002(11)
C2C 0.0175(14) 0.0143(14) 0.0152(14) 0.0027(11) -0.0010(11) -0.0007(11)
C3C 0.0209(15) 0.0141(14) 0.0153(14) 0.0015(11) -0.0012(11) 0.0002(12)
C4C 0.0198(15) 0.0180(15) 0.0130(14) -0.0004(11) -0.0012(11) -0.0031(12)
C5C 0.0154(14) 0.0167(14) 0.0139(13) -0.0003(11) 0.0012(11) -0.0040(11)
C6C 0.0183(15) 0.0219(15) 0.0164(14) 0.0020(12) 0.0006(12) 0.0007(12)
C7C 0.0242(16) 0.0257(16) 0.0144(15) -0.0007(12) -0.0045(12) -0.0007(13)
C8C 0.0328(18) 0.0220(16) 0.0174(15) -0.0057(13) -0.0024(13) -0.0042(14)
C9C 0.0307(17) 0.0161(15) 0.0204(15) -0.0004(12) -0.0034(13) -0.0010(13)
C10C 0.0269(17) 0.0246(17) 0.0201(16) 0.0030(13) -0.0013(13) -0.0019(14)
O5D 0.0157(10) 0.0188(10) 0.0149(10) 0.0061(8) 0.0019(8) 0.0000(8)
O6D 0.0250(11) 0.0295(12) 0.0137(10) 0.0038(9) 0.0050(9) -0.0033(9)
N1D 0.0136(12) 0.0135(11) 0.0120(11) -0.0011(9) 0.0027(9) 0.0014(9)
N2D 0.0196(13) 0.0140(12) 0.0120(11) -0.0010(9) 0.0031(10) 0.0008(10)
N3D 0.0391(16) 0.0139(12) 0.0169(13) 0.0023(10) 0.0084(11) 0.0058(11)
N4D 0.102(3) 0.0158(15) 0.0253(16) 0.0004(13) 0.0281(18) 0.0061(17)
N5D 0.0144(12) 0.0165(12) 0.0141(12) 0.0027(9) 0.0001(9) 0.0003(10)
C1D 0.0148(14) 0.0141(14) 0.0156(13) 0.0013(11) 0.0021(11) 0.0017(11)
C2D 0.0342(18) 0.0153(14) 0.0166(14) -0.0005(12) 0.0076(13) 0.0031(13)
C3D 0.0200(15) 0.0149(14) 0.0175(14) 0.0023(11) 0.0004(12) 0.0009(12)
C4D 0.0194(15) 0.0161(14) 0.0179(14) 0.0039(11) -0.0007(12) -0.0038(12)
C5D 0.0143(14) 0.0187(14) 0.0166(14) 0.0069(11) -0.0020(11) -0.0052(11)
C6D 0.0161(14) 0.0240(15) 0.0155(14) 0.0030(12) 0.0002(11) -0.0062(12)
C7D 0.0268(17) 0.0294(17) 0.0149(15) 0.0075(13) -0.0024(12) -0.0085(14)
C8D 0.0340(19) 0.0200(16) 0.0232(16) 0.0097(13) -0.0019(14) -0.0020(14)
C9D 0.0285(17) 0.0165(15) 0.0230(16) 0.0043(12) -0.0002(13) -0.0011(13)
C10D 0.0306(18) 0.040(2) 0.0156(15) 0.0028(14) 0.0053(13) -0.0125(16)
N1S 0.0419(19) 0.048(2) 0.0431(19) -0.0055(16) 0.0043(15) 0.0040(15)
C1SA 0.062(3) 0.070(3) 0.072(3) -0.020(3) -0.005(3) -0.002(3)
C2SA 0.053(3) 0.061(3) 0.119(5) -0.029(3) -0.018(3) 0.004(3)
C1SB 0.050(3) 0.070(3) 0.051(3) -0.005(2) 0.012(2) 0.016(2)
C2SB 0.038(2) 0.077(3) 0.049(3) 0.014(2) 0.0122(19) 0.003(2)
C1SC 0.044(3) 0.083(4) 0.065(3) 0.003(3) 0.011(2) 0.007(2)
C2SC 0.066(3) 0.075(4) 0.055(3) 0.013(3) -0.001(2) -0.020(3)
N4S 0.047(2) 0.064(2) 0.041(2) 0.0068(18) 0.0078(16) 0.0022(18)
C4S1 0.035(2) 0.048(2) 0.045(2) 0.0052(19) 0.0070(17) -0.0093(18)
C4S2 0.043(2) 0.055(3) 0.072(3) 0.024(2) 0.001(2) -0.008(2)
N3S 0.068(3) 0.059(2) 0.038(2) -0.0100(17) 0.0147(18) -0.006(2)
C3S1 0.039(2) 0.045(2) 0.037(2) -0.0030(17) 0.0139(17) 0.0042(18)
C3S2 0.043(2) 0.051(3) 0.054(3) -0.014(2) 0.016(2) -0.004(2)
N2S 0.079(3) 0.101(4) 0.074(3) -0.024(3) -0.013(3) 0.026(3)
C2S1 0.064(3) 0.066(3) 0.049(3) -0.007(2) -0.006(2) 0.023(2)
C2S2 0.066(3) 0.053(3) 0.073(3) -0.006(2) -0.006(3) 0.014(2)
C5SB 0.098(7) 0.037(4) 0.036(4) 0.015(3) 0.042(4) 0.034(4)
C5SD 0.078(5) 0.056(4) 0.045(4) 0.010(3) 0.016(3) 0.026(4)
O2S 0.0404(15) 0.0564(18) 0.0411(15) 0.0019(13) 0.0097(12) 0.0028(13)

loop_
_atom_type_symbol
_atom_type_description
_atom_type_scat_dispersion_real
_atom_type_scat_dispersion_imag
_atom_type_scat_source
C C 0.0033 0.0016 'International Tables Vol C Tables 4.2.6.8 and 6.1.1.4'
H H 0.0000 0.0000 'International Tables Vol C Tables 4.2.6.8 and 6.1.1.4'
Mn Mn 0.3368 0.7283 'International Tables Vol C Tables 4.2.6.8 and 6.1.1.4'
N N 0.0061 0.0033 'International Tables Vol C Tables 4.2.6.8 and 6.1.1.4'
O O 0.0106 0.0060 'International Tables Vol C Tables 4.2.6.8 and 6.1.1.4'

loop_
_geom_angle_atom_site_label_1
_geom_angle_atom_site_label_2
_geom_angle_atom_site_label_3
_geom_angle
O1 Mn1 N1A 86.60(8)
O1 Mn1 N1B 86.38(8)
O1 Mn1 N1C 92.71(8)
O1 Mn1 N1D 94.29(8)
O2 Mn1 O1 179.64(9)
O2 Mn1 N1A 93.07(8)
O2 Mn1 N1B 93.94(8)
O2 Mn1 N1C 87.13(8)
O2 Mn1 N1D 85.87(8)
N1A Mn1 N1C 88.88(9)
N1A Mn1 N1D 90.98(9)
N1B Mn1 N1A 172.99(9)
N1B Mn1 N1C 91.68(9)
N1B Mn1 N1D 89.32(9)
N1D Mn1 N1C 172.98(9)
O1 Mn2 O3 94.49(8)
O1 Mn2 O5 89.87(8)
O1 Mn2 N2A 88.63(9)
O1 Mn2 N5C 99.31(8)
O3 Mn2 O5 95.40(8)
O3 Mn2 N2A 175.59(9)
O3 Mn2 N5C 87.34(8)
O5 Mn2 N5C 170.21(8)
N2A Mn2 O5 87.72(8)
N2A Mn2 N5C 89.08(9)
O5C Mn2 O1 176.70(9)
O5C Mn2 O3 85.25(8)
O5C Mn2 O5 86.89(8)
O5C Mn2 N2A 91.82(9)
O5C Mn2 N5C 83.97(8)
O1 Mn3 O4 91.32(8)
O1 Mn3 O6 93.92(8)
O1 Mn3 N2B 87.27(8)
O1 Mn3 N5D 97.20(8)
O4 Mn3 N5D 171.43(8)
O6 Mn3 O4 94.64(8)
O6 Mn3 N2B 176.00(9)
O6 Mn3 N5D 83.87(8)
N2B Mn3 O4 89.15(9)
N2B Mn3 N5D 92.19(9)
O5D Mn3 O1 178.47(9)
O5D Mn3 O4 87.16(8)
O5D Mn3 O6 86.17(8)
O5D Mn3 N2B 92.74(9)
O5D Mn3 N5D 84.32(9)
O2 Mn4 O7 95.16(8)
O2 Mn4 O9 90.66(8)
O2 Mn4 N5B 95.85(8)
O2 Mn4 N2C 89.27(9)
O7 Mn4 O9 94.66(8)
O7 Mn4 N5B 84.94(8)
O7 Mn4 N2C 174.93(9)
O9 Mn4 N5B 173.48(8)
O5B Mn4 O2 177.36(8)
O5B Mn4 O7 87.34(8)
O5B Mn4 O9 89.99(8)
O5B Mn4 N5B 83.50(8)
O5B Mn4 N2C 88.19(9)
N2C Mn4 O9 87.74(9)
N2C Mn4 N5B 92.16(9)
O2 Mn5 O8 90.47(8)
O2 Mn5 O10 94.86(8)
O2 Mn5 N5A 96.01(8)
O2 Mn5 N2D 89.14(9)
O8 Mn5 N5A 173.52(8)
O10 Mn5 O8 95.64(8)
O10 Mn5 N5A 83.98(8)
O10 Mn5 N2D 173.36(9)
O5A Mn5 O2 176.99(9)
O5A Mn5 O8 88.09(8)
O5A Mn5 O10 87.92(8)
O5A Mn5 N5A 85.43(9)
O5A Mn5 N2D 88.21(9)
N2D Mn5 O8 89.61(9)
N2D Mn5 N5A 90.34(9)
Mn1 O1 Mn2 119.21(10)
Mn1 O1 Mn3 119.73(10)
Mn3 O1 Mn2 121.06(10)
Mn1 O2 Mn4 118.87(10)
Mn1 O2 Mn5 120.35(10)
Mn5 O2 Mn4 120.78(9)
C1 O3 Mn2 135.54(18)
C1 O4 Mn3 121.19(18)
C3 O5 Mn2 121.72(18)
C3 O6 Mn3 133.44(18)
C5 O7 Mn4 132.95(18)
C5 O8 Mn5 122.85(18)
C7 O9 Mn4 123.25(18)
C7 O10 Mn5 132.18(18)
O3 C1 C2 114.5(3)
O4 C1 O3 125.3(3)
O4 C1 C2 120.2(3)
C1 C2 H2A 109.5
C1 C2 H2B 109.5
C1 C2 H2C 109.5
H2A C2 H2B 109.5
H2A C2 H2C 109.5
H2B C2 H2C 109.5
O5 C3 O6 124.6(3)
O5 C3 C4 118.7(3)
O6 C3 C4 116.6(3)
C3 C4 H4A 109.5
C3 C4 H4B 109.5
C3 C4 H4C 109.5
H4A C4 H4B 109.5
H4A C4 H4C 109.5
H4B C4 H4C 109.5
O7 C5 C6 116.3(3)
O8 C5 O7 124.5(3)
O8 C5 C6 119.2(3)
C5 C6 H6A 109.5
C5 C6 H6B 109.5
C5 C6 H6C 109.5
H6A C6 H6B 109.5
H6A C6 H6C 109.5
H6B C6 H6C 109.5
O9 C7 O10 125.4(3)
O9 C7 C8 119.1(3)
O10 C7 C8 115.6(3)
C7 C8 H8A 109.5
C7 C8 H8B 109.5
C7 C8 H8C 109.5
H8A C8 H8B 109.5
H8A C8 H8C 109.5
H8B C8 H8C 109.5
C5A O5A Mn5 126.21(18)
C6A O6A C10A 117.2(2)
N2A N1A Mn1 114.90(16)
C1A N1A Mn1 139.54(19)
C1A N1A N2A 105.2(2)
N1A N2A Mn2 117.33(17)
C2A N2A Mn2 136.89(19)
C2A N2A N1A 105.1(2)
C2A N3A C1A 102.0(2)
H4AA N4A H4AB 114(3)
C2A N4A H4AA 112(2)
C2A N4A H4AB 115(2)
C1A N5A Mn5 123.93(18)
C3A N5A Mn5 119.17(19)
C3A N5A C1A 116.7(2)
N1A C1A N3A 114.3(2)
N1A C1A N5A 120.1(2)
N3A C1A N5A 125.6(2)
N2A C2A N4A 123.6(3)
N3A C2A N2A 113.4(2)
N3A C2A N4A 122.9(3)
N5A C3A H3A 117.1
N5A C3A C4A 125.8(3)
C4A C3A H3A 117.1
C5A C4A C3A 123.2(3)
C9A C4A C3A 116.9(3)
C9A C4A C5A 119.8(3)
O5A C5A C4A 124.3(3)
O5A C5A C6A 117.1(3)
C4A C5A C6A 118.5(3)
O6A C6A C5A 114.2(3)
O6A C6A C7A 125.7(3)
C7A C6A C5A 120.1(3)
C6A C7A H7A 119.6
C6A C7A C8A 120.7(3)
C8A C7A H7A 119.6
C7A C8A H8AA 119.9
C9A C8A C7A 120.1(3)
C9A C8A H8AA 119.9
C4A C9A H9A 119.6
C8A C9A C4A 120.7(3)
C8A C9A H9A 119.6
O6A C10A H10A 109.5
O6A C10A H10B 109.5
O6A C10A H10C 109.5
H10A C10A H10B 109.5
H10A C10A H10C 109.5
H10B C10A H10C 109.5
C5B O5B Mn4 123.67(17)
C6B O6B C10B 116.7(2)
N2B N1B Mn1 114.93(16)
C1B N1B Mn1 139.94(19)
C1B N1B N2B 105.1(2)
N1B N2B Mn3 118.28(17)
C2B N2B Mn3 135.58(19)
C2B N2B N1B 105.5(2)
C2B N3B C1B 102.1(2)
H4BA N4B H4BB 115(3)
C2B N4B H4BA 115(2)
C2B N4B H4BB 117(2)
C1B N5B Mn4 124.27(18)
C3B N5B Mn4 118.20(18)
C3B N5B C1B 117.3(2)
N1B C1B N3B 114.2(2)
N1B C1B N5B 119.4(2)
N3B C1B N5B 126.4(2)
N2B C2B N3B 113.1(2)
N2B C2B N4B 123.1(3)
N3B C2B N4B 123.9(3)
N5B C3B H3B 117.6
N5B C3B C4B 124.8(3)
C4B C3B H3B 117.6
C5B C4B C3B 123.2(3)
C9B C4B C3B 117.8(3)
C9B C4B C5B 119.1(3)
O5B C5B C4B 123.5(2)
O5B C5B C6B 117.5(3)
C6B C5B C4B 119.0(3)
O6B C6B C5B 114.2(2)
O6B C6B C7B 125.3(3)
C7B C6B C5B 120.5(3)
C6B C7B H7B 119.8
C6B C7B C8B 120.4(3)
C8B C7B H7B 119.8
C7B C8B H8BA 120.0
C9B C8B C7B 120.0(3)
C9B C8B H8BA 120.0
C4B C9B H9B 119.5
C8B C9B C4B 121.0(3)
C8B C9B H9B 119.5
O6B C10B H10D 109.5
O6B C10B H10E 109.5
O6B C10B H10F 109.5
H10D C10B H10E 109.5
H10D C10B H10F 109.5
H10E C10B H10F 109.5
C5C O5C Mn2 122.24(17)
C6C O6C C10C 111.2(2)
N2C N1C Mn1 113.37(16)
C1C N1C Mn1 141.35(19)
C1C N1C N2C 105.3(2)
N1C N2C Mn4 119.06(17)
C2C N2C Mn4 134.68(19)
C2C N2C N1C 106.0(2)
C2C N3C C1C 102.4(2)
H4CA N4C H4CB 124(4)
C2C N4C H4CA 116(3)
C2C N4C H4CB 116(3)
C1C N5C Mn2 122.20(18)
C3C N5C Mn2 120.27(19)
C3C N5C C1C 117.5(2)
N1C C1C N3C 114.0(2)
N1C C1C N5C 120.0(2)
N3C C1C N5C 125.9(2)
N2C C2C N3C 112.4(2)
N2C C2C N4C 124.2(3)
N3C C2C N4C 123.5(3)
N5C C3C H3C 117.6
N5C C3C C4C 124.7(3)
C4C C3C H3C 117.6
C5C C4C C3C 122.6(3)
C9C C4C C3C 117.8(3)
C9C C4C C5C 119.6(3)
O5C C5C C4C 123.2(2)
O5C C5C C6C 119.1(3)
C6C C5C C4C 117.7(3)
O6C C6C C5C 118.4(3)
C7C C6C O6C 119.9(3)
C7C C6C C5C 121.7(3)
C6C C7C H7C 119.9
C6C C7C C8C 120.2(3)
C8C C7C H7C 119.9
C7C C8C H8CA 120.3
C9C C8C C7C 119.4(3)
C9C C8C H8CA 120.3
C4C C9C H9C 119.4
C8C C9C C4C 121.2(3)
C8C C9C H9C 119.4
O6C C10C H10G 109.5
O6C C10C H10H 109.5
O6C C10C H10I 109.5
H10G C10C H10H 109.5
H10G C10C H10I 109.5
H10H C10C H10I 109.5
C5D O5D Mn3 123.71(18)
C6D O6D C10D 116.9(2)
N2D N1D Mn1 115.02(16)
C1D N1D Mn1 139.14(19)
C1D N1D N2D 105.3(2)
N1D N2D Mn5 117.76(17)
C2D N2D Mn5 136.7(2)
C2D N2D N1D 105.5(2)
C2D N3D C1D 102.4(2)
H4DA N4D H4DB 128(4)
C2D N4D H4DA 112(3)
C2D N4D H4DB 115(3)
C1D N5D Mn3 123.91(18)
C3D N5D Mn3 119.30(19)
C3D N5D C1D 116.7(2)
N1D C1D N3D 113.9(2)
N1D C1D N5D 120.1(3)
N3D C1D N5D 125.9(3)
N2D C2D N3D 112.9(3)
N2D C2D N4D 124.1(3)
N3D C2D N4D 122.9(3)
N5D C3D H3D 117.3
N5D C3D C4D 125.4(3)
C4D C3D H3D 117.3
C5D C4D C3D 123.3(3)
C5D C4D C9D 120.4(3)
C9D C4D C3D 116.3(3)
O5D C5D C4D 123.7(3)
O5D C5D C6D 118.7(3)
C4D C5D C6D 117.5(3)
O6D C6D C5D 114.9(3)
O6D C6D C7D 124.5(3)
C7D C6D C5D 120.7(3)
C6D C7D H7D 119.3
C6D C7D C8D 121.3(3)
C8D C7D H7D 119.3
C7D C8D H8D 120.3
C9D C8D C7D 119.4(3)
C9D C8D H8D 120.3
C4D C9D H9D 119.7
C8D C9D C4D 120.6(3)
C8D C9D H9D 119.7
O6D C10D H10J 109.5
O6D C10D H10K 109.5
O6D C10D H10L 109.5
H10J C10D H10K 109.5
H10J C10D H10L 109.5
H10K C10D H10L 109.5
C1SA N1S H1S 106.9
C1SB N1S H1S 106.9
C1SB N1S C1SA 108.9(4)
C1SC N1S H1S 106.9
C1SC N1S C1SA 112.7(4)
C1SC N1S C1SB 114.1(4)
N1S C1SA H1SA 109.3
N1S C1SA H1SB 109.3
N1S C1SA C2SA 111.7(4)
H1SA C1SA H1SB 107.9
C2SA C1SA H1SA 109.3
C2SA C1SA H1SB 109.3
C1SA C2SA H2SA 109.5
C1SA C2SA H2SB 109.5
C1SA C2SA H2SC 109.5
H2SA C2SA H2SB 109.5
H2SA C2SA H2SC 109.5
H2SB C2SA H2SC 109.5
N1S C1SB H1SC 108.4
N1S C1SB H1SD 108.4
N1S C1SB C2SB 115.7(4)
H1SC C1SB H1SD 107.4
C2SB C1SB H1SC 108.4
C2SB C1SB H1SD 108.4
C1SB C2SB H2SD 109.5
C1SB C2SB H2SE 109.5
C1SB C2SB H2SF 109.5
H2SD C2SB H2SE 109.5
H2SD C2SB H2SF 109.5
H2SE C2SB H2SF 109.5
N1S C1SC H1SE 108.7
N1S C1SC H1SF 108.7
N1S C1SC C2SC 114.3(4)
H1SE C1SC H1SF 107.6
C2SC C1SC H1SE 108.7
C2SC C1SC H1SF 108.7
C1SC C2SC H2SG 109.5
C1SC C2SC H2SH 109.5
C1SC C2SC H2SI 109.5
H2SG C2SC H2SH 109.5
H2SG C2SC H2SI 109.5
H2SH C2SC H2SI 109.5
N4S C4S1 C4S2 179.4(5)
C4S1 C4S2 H4SA 109.5
C4S1 C4S2 H4SB 109.5
C4S1 C4S2 H4SC 109.5
H4SA C4S2 H4SB 109.5
H4SA C4S2 H4SC 109.5
H4SB C4S2 H4SC 109.5
N3S C3S1 C3S2 179.5(5)
C3S1 C3S2 H3SA 109.5
C3S1 C3S2 H3SB 109.5
C3S1 C3S2 H3SC 109.5
H3SA C3S2 H3SB 109.5
H3SA C3S2 H3SC 109.5
H3SB C3S2 H3SC 109.5
N2S C2S1 C2S2 178.3(6)
C2S1 C2S2 H2SJ 109.5
C2S1 C2S2 H2SK 109.5
C2S1 C2S2 H2SL 109.5
H2SJ C2S2 H2SK 109.5
H2SJ C2S2 H2SL 109.5
H2SK C2S2 H2SL 109.5
N5SA C5SA C5SC 168(3)
H1SG O1S H1SH 111(4)
N5SB C5SB C5SD 162.3(12)

loop_
_geom_bond_atom_site_label_1
_geom_bond_atom_site_label_2
_geom_bond_distance
Mn1 O1 1.8751(18)
Mn1 O2 1.8702(18)
Mn1 N1A 2.097(2)
Mn1 N1B 2.094(2)
Mn1 N1C 2.169(2)
Mn1 N1D 2.154(2)
Mn2 O1 1.8927(19)
Mn2 O3 1.963(2)
Mn2 O5 2.196(2)
Mn2 N2A 2.044(2)
Mn2 O5C 1.8776(19)
Mn2 N5C 2.293(2)
Mn3 O1 1.8894(18)
Mn3 O4 2.196(2)
Mn3 O6 1.9747(19)
Mn3 N2B 2.043(2)
Mn3 O5D 1.8880(19)
Mn3 N5D 2.295(2)
Mn4 O2 1.8937(18)
Mn4 O7 1.9750(19)
Mn4 O9 2.167(2)
Mn4 O5B 1.8677(19)
Mn4 N5B 2.311(2)
Mn4 N2C 2.027(2)
Mn5 O2 1.8894(19)
Mn5 O8 2.205(2)
Mn5 O10 1.9545(19)
Mn5 O5A 1.8789(19)
Mn5 N5A 2.291(2)
Mn5 N2D 2.026(2)
O3 C1 1.277(3)
O4 C1 1.241(4)
O5 C3 1.255(4)
O6 C3 1.269(3)
O7 C5 1.269(4)
O8 C5 1.249(4)
O9 C7 1.239(3)
O10 C7 1.285(3)
C1 C2 1.512(4)
C2 H2A 0.9800
C2 H2B 0.9800
C2 H2C 0.9800
C3 C4 1.509(4)
C4 H4A 0.9800
C4 H4B 0.9800
C4 H4C 0.9800
C5 C6 1.508(4)
C6 H6A 0.9800
C6 H6B 0.9800
C6 H6C 0.9800
C7 C8 1.509(4)
C8 H8A 0.9800
C8 H8B 0.9800
C8 H8C 0.9800
O5A C5A 1.326(3)
O6A C6A 1.363(4)
O6A C10A 1.431(4)
N1A N2A 1.396(3)
N1A C1A 1.325(4)
N2A C2A 1.346(4)
N3A C1A 1.350(4)
N3A C2A 1.345(4)
N4A H4AA 0.851(18)
N4A H4AB 0.860(18)
N4A C2A 1.367(4)
N5A C1A 1.401(4)
N5A C3A 1.292(4)
C3A H3A 0.9500
C3A C4A 1.450(4)
C4A C5A 1.412(4)
C4A C9A 1.410(4)
C5A C6A 1.426(4)
C6A C7A 1.382(4)
C7A H7A 0.9500
C7A C8A 1.399(5)
C8A H8AA 0.9500
C8A C9A 1.370(4)
C9A H9A 0.9500
C10A H10A 0.9800
C10A H10B 0.9800
C10A H10C 0.9800
O5B C5B 1.326(3)
O6B C6B 1.365(4)
O6B C10B 1.420(3)
N1B N2B 1.395(3)
N1B C1B 1.328(4)
N2B C2B 1.347(4)
N3B C1B 1.352(4)
N3B C2B 1.349(4)
N4B H4BA 0.861(18)
N4B H4BB 0.871(18)
N4B C2B 1.359(4)
N5B C1B 1.400(4)
N5B C3B 1.302(4)
C3B H3B 0.9500
C3B C4B 1.440(4)
C4B C5B 1.415(4)
C4B C9B 1.414(4)
C5B C6B 1.413(4)
C6B C7B 1.379(4)
C7B H7B 0.9500
C7B C8B 1.403(4)
C8B H8BA 0.9500
C8B C9B 1.371(4)
C9B H9B 0.9500
C10B H10D 0.9800
C10B H10E 0.9800
C10B H10F 0.9800
O5C C5C 1.335(3)
O6C C6C 1.391(4)
O6C C10C 1.454(4)
N1C N2C 1.385(3)
N1C C1C 1.322(4)
N2C C2C 1.347(4)
N3C C1C 1.352(4)
N3C C2C 1.349(4)
N4C H4CA 0.855(19)
N4C H4CB 0.866(19)
N4C C2C 1.351(4)
N5C C1C 1.395(4)
N5C C3C 1.293(4)
C3C H3C 0.9500
C3C C4C 1.446(4)
C4C C5C 1.416(4)
C4C C9C 1.404(4)
C5C C6C 1.407(4)
C6C C7C 1.380(4)
C7C H7C 0.9500
C7C C8C 1.395(5)
C8C H8CA 0.9500
C8C C9C 1.382(4)
C9C H9C 0.9500
C10C H10G 0.9800
C10C H10H 0.9800
C10C H10I 0.9800
O5D C5D 1.328(3)
O6D C6D 1.370(4)
O6D C10D 1.439(4)
N1D N2D 1.395(3)
N1D C1D 1.318(4)
N2D C2D 1.342(4)
N3D C1D 1.355(4)
N3D C2D 1.343(4)
N4D H4DA 0.856(19)
N4D H4DB 0.854(19)
N4D C2D 1.363(4)
N5D C1D 1.397(4)
N5D C3D 1.292(4)
C3D H3D 0.9500
C3D C4D 1.440(4)
C4D C5D 1.410(4)
C4D C9D 1.414(4)
C5D C6D 1.425(4)
C6D C7D 1.380(4)
C7D H7D 0.9500
C7D C8D 1.391(5)
C8D H8D 0.9500
C8D C9D 1.378(4)
C9D H9D 0.9500
C10D H10J 0.9800
C10D H10K 0.9800
C10D H10L 0.9800
N1S H1S 1.0000
N1S C1SA 1.524(6)
N1S C1SB 1.504(5)
N1S C1SC 1.491(6)
C1SA H1SA 0.9900
C1SA H1SB 0.9900
C1SA C2SA 1.538(7)
C2SA H2SA 0.9800
C2SA H2SB 0.9800
C2SA H2SC 0.9800
C1SB H1SC 0.9900
C1SB H1SD 0.9900
C1SB C2SB 1.511(6)
C2SB H2SD 0.9800
C2SB H2SE 0.9800
C2SB H2SF 0.9800
C1SC H1SE 0.9900
C1SC H1SF 0.9900
C1SC C2SC 1.492(7)
C2SC H2SG 0.9800
C2SC H2SH 0.9800
C2SC H2SI 0.9800
N4S C4S1 1.148(5)
C4S1 C4S2 1.446(6)
C4S2 H4SA 0.9800
C4S2 H4SB 0.9800
C4S2 H4SC 0.9800
N3S C3S1 1.147(5)
C3S1 C3S2 1.450(6)
C3S2 H3SA 0.9800
C3S2 H3SB 0.9800
C3S2 H3SC 0.9800
N2S C2S1 1.169(7)
C2S1 C2S2 1.440(7)
C2S2 H2SJ 0.9800
C2S2 H2SK 0.9800
C2S2 H2SL 0.9800
N5SA C5SA 1.123(15)
C5SA C5SC 1.412(16)
O1S H1SG 0.855(19)
O1S H1SH 0.872(19)
N5SB C5SB 1.147(9)
C5SB C5SD 1.446(9)

loop_
_geom_hbond_atom_site_label_D
_geom_hbond_atom_site_label_H
_geom_hbond_atom_site_label_A
_geom_hbond_distance_DH
_geom_hbond_distance_HA
_geom_hbond_distance_DA
_geom_hbond_angle_DHA
N4C H4CB O5B 0.866(19) 2.06(3) 2.785(3) 141(3)
N4D H4DB O5A 0.854(19) 2.07(3) 2.799(4) 143(4)
N1S H1S O3S 1.00 1.76 2.736(5) 163.8

loop_
_geom_torsion_atom_site_label_1
_geom_torsion_atom_site_label_2
_geom_torsion_atom_site_label_3
_geom_torsion_atom_site_label_4
_geom_torsion
Mn1 N1A N2A Mn2 -13.8(2)
Mn1 N1A N2A C2A 174.03(17)
Mn1 N1A C1A N3A -172.0(2)
Mn1 N1A C1A N5A 8.8(4)
Mn1 N1B N2B Mn3 -7.3(2)
Mn1 N1B N2B C2B -179.42(18)
Mn1 N1B C1B N3B 178.8(2)
Mn1 N1B C1B N5B 1.5(5)
Mn1 N1C N2C Mn4 4.4(2)
Mn1 N1C N2C C2C 179.05(18)
Mn1 N1C C1C N3C -178.7(2)
Mn1 N1C C1C N5C 0.0(5)
Mn1 N1D N2D Mn5 6.9(2)
Mn1 N1D N2D C2D -173.46(19)
Mn1 N1D C1D N3D 171.0(2)
Mn1 N1D C1D N5D -11.9(4)
Mn2 O3 C1 O4 -30.2(4)
Mn2 O3 C1 C2 149.9(2)
Mn2 O5 C3 O6 -3.6(4)
Mn2 O5 C3 C4 177.2(2)
Mn2 N2A C2A N3A -169.3(2)
Mn2 N2A C2A N4A 13.2(5)
Mn2 O5C C5C C4C 52.8(3)
Mn2 O5C C5C C6C -129.0(2)
Mn2 N5C C1C N1C -2.8(4)
Mn2 N5C C1C N3C 175.7(2)
Mn2 N5C C3C C4C -2.9(4)
Mn3 O4 C1 O3 -10.4(4)
Mn3 O4 C1 C2 169.5(2)
Mn3 O6 C3 O5 -39.2(4)
Mn3 O6 C3 C4 140.1(2)
Mn3 N2B C2B N3B -169.9(2)
Mn3 N2B C2B N4B 11.8(5)
Mn3 O5D C5D C4D 46.2(4)
Mn3 O5D C5D C6D -136.9(2)
Mn3 N5D C1D N1D 3.6(4)
Mn3 N5D C1D N3D -179.7(2)
Mn3 N5D C3D C4D -6.5(4)
Mn4 O7 C5 O8 39.1(4)
Mn4 O7 C5 C6 -140.9(2)
Mn4 O9 C7 O10 -1.9(4)
Mn4 O9 C7 C8 178.73(19)
Mn4 O5B C5B C4B -46.3(3)
Mn4 O5B C5B C6B 135.6(2)
Mn4 N5B C1B N1B -0.5(4)
Mn4 N5B C1B N3B -177.4(2)
Mn4 N5B C3B C4B 10.3(4)
Mn4 N2C C2C N3C 173.7(2)
Mn4 N2C C2C N4C -7.8(5)
Mn5 O8 C5 O7 1.7(4)
Mn5 O8 C5 C6 -178.3(2)
Mn5 O10 C7 O9 40.0(4)
Mn5 O10 C7 C8 -140.6(2)
Mn5 O5A C5A C4A -37.9(4)
Mn5 O5A C5A C6A 146.1(2)
Mn5 N5A C1A N1A -7.8(4)
Mn5 N5A C1A N3A 173.2(2)
Mn5 N5A C3A C4A 6.7(4)
Mn5 N2D C2D N3D 179.5(2)
Mn5 N2D C2D N4D 3.7(6)
O3 Mn2 O1 Mn1 -144.56(11)
O3 Mn2 O1 Mn3 36.30(12)
O3 Mn2 O5C C5C 36.6(2)
O4 Mn3 O1 Mn1 124.27(11)
O4 Mn3 O1 Mn2 -56.59(11)
O4 Mn3 O5D C5D 130.3(2)
O5 Mn2 O1 Mn1 120.03(11)
O5 Mn2 O1 Mn3 -59.11(11)
O5 Mn2 O5C C5C 132.3(2)
O6 Mn3 O1 Mn1 -140.99(11)
O6 Mn3 O1 Mn2 38.15(12)
O6 Mn3 O5D C5D 35.5(2)
O7 Mn4 O2 Mn1 142.87(11)
O7 Mn4 O2 Mn5 -37.39(12)
O7 Mn4 O5B C5B -33.5(2)
O8 Mn5 O2 Mn1 -123.28(11)
O8 Mn5 O2 Mn4 56.98(11)
O8 Mn5 O5A C5A -136.4(2)
O9 Mn4 O2 Mn1 -122.39(11)
O9 Mn4 O2 Mn5 57.36(11)
O9 Mn4 O5B C5B -128.1(2)
O10 Mn5 O2 Mn1 141.02(11)
O10 Mn5 O2 Mn4 -38.72(12)
O10 Mn5 O5A C5A -40.6(2)
O5A C5A C6A O6A -0.9(4)
O5A C5A C6A C7A 178.8(3)
O6A C6A C7A C8A 178.6(3)
N1A Mn1 O1 Mn2 -37.14(11)
N1A Mn1 O1 Mn3 142.01(12)
N1A Mn1 O2 Mn4 124.27(11)
N1A Mn1 O2 Mn5 -55.47(12)
N1A N2A C2A N3A 0.5(3)
N1A N2A C2A N4A -177.0(3)
N2A Mn2 O1 Mn1 32.31(12)
N2A Mn2 O1 Mn3 -146.83(12)
N2A Mn2 O5C C5C -140.1(2)
N2A N1A C1A N3A 0.2(3)
N2A N1A C1A N5A -179.0(2)
N5A Mn5 O2 Mn1 56.58(12)
N5A Mn5 O2 Mn4 -123.17(11)
N5A Mn5 O5A C5A 43.5(2)
N5A C3A C4A C5A 14.3(5)
N5A C3A C4A C9A -169.0(3)
C1A N1A N2A Mn2 171.79(18)
C1A N1A N2A C2A -0.4(3)
C1A N3A C2A N2A -0.4(3)
C1A N3A C2A N4A 177.1(3)
C1A N5A C3A C4A -177.8(3)
C2A N3A C1A N1A 0.1(3)
C2A N3A C1A N5A 179.2(3)
C3A N5A C1A N1A 176.9(3)
C3A N5A C1A N3A -2.1(4)
C3A C4A C5A O5A -1.4(5)
C3A C4A C5A C6A 174.6(3)
C3A C4A C9A C8A -176.8(3)
C4A C5A C6A O6A -177.2(3)
C4A C5A C6A C7A 2.5(4)
C5A C4A C9A C8A 0.0(5)
C5A C6A C7A C8A -1.2(5)
C6A C7A C8A C9A -0.8(5)
C7A C8A C9A C4A 1.4(5)
C9A C4A C5A O5A -178.0(3)
C9A C4A C5A C6A -1.9(4)
C10A O6A C6A C5A -176.7(3)
C10A O6A C6A C7A 3.5(5)
O5B C5B C6B O6B -1.9(4)
O5B C5B C6B C7B 179.4(3)
O6B C6B C7B C8B 179.1(3)
N1B Mn1 O1 Mn2 143.09(12)
N1B Mn1 O1 Mn3 -37.76(11)
N1B Mn1 O2 Mn4 -55.93(12)
N1B Mn1 O2 Mn5 124.32(12)
N1B N2B C2B N3B 0.2(3)
N1B N2B C2B N4B -178.2(3)
N2B Mn3 O1 Mn1 35.19(12)
N2B Mn3 O1 Mn2 -145.68(12)
N2B Mn3 O5D C5D -140.7(2)
N2B N1B C1B N3B -1.3(3)
N2B N1B C1B N5B -178.6(2)
N5B Mn4 O2 Mn1 57.44(11)
N5B Mn4 O2 Mn5 -122.81(11)
N5B Mn4 O5B C5B 51.7(2)
N5B C3B C4B C5B 13.5(5)
N5B C3B C4B C9B -168.5(3)
C1B N1B N2B Mn3 172.76(18)
C1B N1B N2B C2B 0.7(3)
C1B N3B C2B N2B -0.9(3)
C1B N3B C2B N4B 177.4(3)
C1B N5B C3B C4B -175.5(3)
C2B N3B C1B N1B 1.4(3)
C2B N3B C1B N5B 178.4(3)
C3B N5B C1B N1B -174.3(3)
C3B N5B C1B N3B 8.8(4)
C3B C4B C5B O5B 1.0(4)
C3B C4B C5B C6B 179.1(3)
C3B C4B C9B C8B 179.5(3)
C4B C5B C6B O6B 179.9(2)
C4B C5B C6B C7B 1.2(4)
C5B C4B C9B C8B -2.4(4)
C5B C6B C7B C8B -2.4(5)
C6B C7B C8B C9B 1.1(5)
C7B C8B C9B C4B 1.3(5)
C9B C4B C5B O5B -177.0(3)
C9B C4B C5B C6B 1.2(4)
C10B O6B C6B C5B 176.7(3)
C10B O6B C6B C7B -4.7(4)
O5C C5C C6C O6C 7.2(4)
O5C C5C C6C C7C -171.8(3)
O6C C6C C7C C8C 178.2(3)
N1C Mn1 O1 Mn2 51.57(12)
N1C Mn1 O1 Mn3 -129.28(11)
N1C Mn1 O2 Mn4 35.55(11)
N1C Mn1 O2 Mn5 -144.19(12)
N1C N2C C2C N3C 0.2(3)
N1C N2C C2C N4C 178.7(3)
N2C Mn4 O2 Mn1 -34.66(12)
N2C Mn4 O2 Mn5 145.09(12)
N2C Mn4 O5B C5B 144.1(2)
N2C N1C C1C N3C 0.5(3)
N2C N1C C1C N5C 179.2(2)
N5C Mn2 O1 Mn1 -56.53(12)
N5C Mn2 O1 Mn3 124.34(11)
N5C Mn2 O5C C5C -51.2(2)
N5C C3C C4C C5C -13.8(5)
N5C C3C C4C C9C 164.7(3)
C1C N1C N2C Mn4 -175.14(18)
C1C N1C N2C C2C -0.4(3)
C1C N3C C2C N2C 0.1(3)
C1C N3C C2C N4C -178.4(3)
C1C N5C C3C C4C 177.8(3)
C2C N3C C1C N1C -0.4(3)
C2C N3C C1C N5C -179.0(3)
C3C N5C C1C N1C 176.5(3)
C3C N5C C1C N3C -5.0(4)
C3C C4C C5C O5C -9.3(4)
C3C C4C C5C C6C 172.5(3)
C3C C4C C9C C8C -176.5(3)
C4C C5C C6C O6C -174.6(3)
C4C C5C C6C C7C 6.5(4)
C5C C4C C9C C8C 2.1(5)
C5C C6C C7C C8C -2.9(5)
C6C C7C C8C C9C -1.3(5)
C7C C8C C9C C4C 1.7(5)
C9C C4C C5C O5C 172.2(3)
C9C C4C C5C C6C -6.0(4)
C10C O6C C6C C5C 88.1(3)
C10C O6C C6C C7C -92.9(3)
O5D C5D C6D O6D 3.6(4)
O5D C5D C6D C7D -176.0(3)
O6D C6D C7D C8D -178.5(3)
N1D Mn1 O1 Mn2 -127.87(11)
N1D Mn1 O1 Mn3 51.28(12)
N1D Mn1 O2 Mn4 -144.96(12)
N1D Mn1 O2 Mn5 35.29(11)
N1D N2D C2D N3D 0.0(4)
N1D N2D C2D N4D -175.8(3)
N2D Mn5 O2 Mn1 -33.67(12)
N2D Mn5 O2 Mn4 146.58(12)
N2D Mn5 O5A C5A 134.0(2)
N2D N1D C1D N3D 0.4(3)
N2D N1D C1D N5D 177.4(2)
N5D Mn3 O1 Mn1 -56.68(12)
N5D Mn3 O1 Mn2 122.46(11)
N5D Mn3 O5D C5D -48.7(2)
N5D C3D C4D C5D -13.6(5)
N5D C3D C4D C9D 168.0(3)
C1D N1D N2D Mn5 -179.81(18)
C1D N1D N2D C2D -0.2(3)
C1D N3D C2D N2D 0.2(4)
C1D N3D C2D N4D 176.1(3)
C1D N5D C3D C4D 176.8(3)
C2D N3D C1D N1D -0.3(3)
C2D N3D C1D N5D -177.2(3)
C3D N5D C1D N1D -179.9(3)
C3D N5D C1D N3D -3.1(4)
C3D C4D C5D O5D -3.9(5)
C3D C4D C5D C6D 179.1(3)
C3D C4D C9D C8D -179.6(3)
C4D C5D C6D O6D -179.3(2)
C4D C5D C6D C7D 1.1(4)
C5D C4D C9D C8D 2.0(5)
C5D C6D C7D C8D 1.0(5)
C6D C7D C8D C9D -1.6(5)
C7D C8D C9D C4D 0.1(5)
C9D C4D C5D O5D 174.4(3)
C9D C4D C5D C6D -2.6(4)
C10D O6D C6D C5D -178.6(2)
C10D O6D C6D C7D 0.9(4)
C1SA N1S C1SB C2SB -56.4(5)
C1SA N1S C1SC C2SC -158.0(4)
C1SB N1S C1SA C2SA -151.5(5)
C1SB N1S C1SC C2SC 77.1(5)
C1SC N1S C1SA C2SA 80.8(6)
C1SC N1S C1SB C2SB 70.5(5)
